data_7222305
loop_
_publ_author_name
'Kwit, Marcin'
'Rychlewska, Urszula'
'Prusinowska, Natalia'
'Bendzi\'nska-Berus, Wioletta'
'War\.zajtis, Beata'
'Gajewy, Jadwiga'
'Szymkowiak, Joanna'
'Jelecki, Maciej'

_publ_section_title
;
 Double helicity induction in chiral bis(triphenylacetamides)
;
_journal_name_full 'RSC Adv.'
_journal_paper_doi 10.1039/C5RA15554A
_journal_year 2015
_chemical_absolute_configuration rm
_chemical_formula_moiety 'C54 H44 N2 O2'
_chemical_formula_sum 'C54 H44 N2 O2'
_chemical_formula_weight 752.91
_chemical_name_systematic
; 
 ? 
;
_space_group_IT_number 4
_symmetry_cell_setting monoclinic
_symmetry_space_group_name_Hall 'P 2yb'
_symmetry_space_group_name_H-M 'P 1 21 1'
_atom_sites_solution_hydrogens geom
_atom_sites_solution_primary direct
_atom_sites_solution_secondary difmap
_audit_creation_method SHELXL-97
_audit_update_record
;
2015-07-23 deposited with the CCDC.
2015-09-25 downloaded from the CCDC.
;
_cell_angle_alpha 90.00
_cell_angle_beta 93.4280(10)
_cell_angle_gamma 90.00
_cell_formula_units_Z 2
_cell_length_a 9.44370(10)
_cell_length_b 15.7060(2)
_cell_length_c 13.4756(2)
_cell_measurement_reflns_used 39004
_cell_measurement_temperature 295(1)
_cell_measurement_theta_max 76.2040
_cell_measurement_theta_min 2.8111
_cell_volume 1995.16(4)
_computing_cell_refinement
;
CrysAlisPro, Agilent Technologies (2013)
;
_computing_data_collection
;
CrysAlisPro, Agilent Technologies (2013)
;
_computing_data_reduction
;
CrysAlisPro, Agilent Technologies (2013)
;
_computing_molecular_graphics
;
Mercury (Bruno, et al. 2002)
;
_computing_publication_material 'SHELXL-97 (Sheldrick, 2008)'
_computing_structure_refinement 'SHELXL-97 (Sheldrick, 2008)'
_computing_structure_solution 'SHELXS-86 (Sheldrick, 2008)'
_diffrn_ambient_temperature 295(1)
_diffrn_detector_area_resol_mean 10.5357
_diffrn_measured_fraction_theta_full 0.999
_diffrn_measured_fraction_theta_max 0.999
_diffrn_measurement_device_type 'SuperNova, Atlas'
_diffrn_measurement_method '\w scans'
_diffrn_radiation_monochromator mirror
_diffrn_radiation_source 'SuperNova (Cu) X-ray Source'
_diffrn_radiation_type CuK\a
_diffrn_radiation_wavelength 1.54178
_diffrn_reflns_av_R_equivalents 0.0187
_diffrn_reflns_av_sigmaI/netI 0.0101
_diffrn_reflns_limit_h_max 11
_diffrn_reflns_limit_h_min -10
_diffrn_reflns_limit_k_max 18
_diffrn_reflns_limit_k_min -18
_diffrn_reflns_limit_l_max 16
_diffrn_reflns_limit_l_min -16
_diffrn_reflns_number 40929
_diffrn_reflns_theta_full 66.58
_diffrn_reflns_theta_max 66.58
_diffrn_reflns_theta_min 4.69
_diffrn_standards_decay_% 0
_diffrn_standards_interval_count 50
_diffrn_standards_number 2
_exptl_absorpt_coefficient_mu 0.585
_exptl_absorpt_correction_T_max 1.00000
_exptl_absorpt_correction_T_min 0.52694
_exptl_absorpt_correction_type multi-scan
_exptl_absorpt_process_details
;
CrysAlisPro (Empirical absorption correction using spherical harmonics,
 implemented in SCALE3 ABSPACK scaling algorithm, Agilent Technologies 2013)
;
_exptl_crystal_colour colourless
_exptl_crystal_density_diffrn 1.253
_exptl_crystal_density_method 'not measured'
_exptl_crystal_description needle
_exptl_crystal_F_000 796
_exptl_crystal_size_max 0.5
_exptl_crystal_size_mid 0.1
_exptl_crystal_size_min 0.1
_refine_diff_density_max 0.115
_refine_diff_density_min -0.180
_refine_diff_density_rms 0.037
_refine_ls_abs_structure_details 'Flack H D (1983), Acta Cryst. A39, 876-881'
_refine_ls_abs_structure_Flack -0.09(16)
_refine_ls_extinction_method none
_refine_ls_goodness_of_fit_ref 1.049
_refine_ls_hydrogen_treatment constr
_refine_ls_matrix_type full
_refine_ls_number_parameters 523
_refine_ls_number_reflns 7046
_refine_ls_number_restraints 7
_refine_ls_restrained_S_all 1.050
_refine_ls_R_factor_all 0.0310
_refine_ls_R_factor_gt 0.0309
_refine_ls_shift/su_max 0.000
_refine_ls_shift/su_mean 0.000
_refine_ls_structure_factor_coef Fsqd
_refine_ls_weighting_details 'calc w=1/[\s^2^(Fo^2^)+(0.0487P)^2^+0.2151P] where P=(Fo^2^+2Fc^2^)/3'
_refine_ls_weighting_scheme calc
_refine_ls_wR_factor_gt 0.0787
_refine_ls_wR_factor_ref 0.0789
_reflns_number_gt 7002
_reflns_number_total 7046
_reflns_threshold_expression >2sigma(I)
_cod_data_source_file c5ra15554a2.cif
_cod_data_source_block 5a
_cod_original_sg_symbol_H-M 'P 21'
_cod_database_code 7222305

loop_
_symmetry_equiv_pos_as_xyz
'x, y, z'
'-x, y+1/2, -z'

loop_
_atom_site_label
_atom_site_type_symbol
_atom_site_fract_x
_atom_site_fract_y
_atom_site_fract_z
_atom_site_U_iso_or_equiv
_atom_site_adp_type
_atom_site_occupancy
_atom_site_symmetry_multiplicity
_atom_site_calc_flag
_atom_site_refinement_flags
C1 C 0.51570(13) 0.80191(8) 0.36340(9) 0.0328(3) Uani 1 1 d .
C1' C 0.59975(13) 0.93018(8) 0.18375(9) 0.0352(3) Uani 1 1 d .
C2' C 0.58215(19) 0.98546(10) 0.26153(12) 0.0536(4) Uani 1 1 d .
H2' H 0.5720 0.9637 0.3249 0.064 Uiso 1 1 calc R
C2 C 0.26958(13) 0.82324(8) 0.04633(9) 0.0340(3) Uani 1 1 d .
C3 C 0.60973(12) 0.83395(8) 0.19651(9) 0.0319(2) Uani 1 1 d .
H3 H 0.7011 0.8187 0.1705 0.038 Uiso 1 1 calc R
C3' C 0.5793(2) 1.07298(11) 0.24701(13) 0.0615(4) Uani 1 1 d .
H3' H 0.5667 1.1090 0.3005 0.074 Uiso 1 1 calc R
C4 C 0.49764(12) 0.78591(8) 0.12794(9) 0.0316(2) Uani 1 1 d .
H4 H 0.5272 0.7931 0.0600 0.038 Uiso 1 1 calc R
C4' C 0.59499(18) 1.10658(10) 0.15468(13) 0.0548(4) Uani 1 1 d .
H4' H 0.5939 1.1652 0.1452 0.066 Uiso 1 1 calc R
C5' C 0.61236(17) 1.05238(10) 0.07594(12) 0.0508(4) Uani 1 1 d .
H5' H 0.6230 1.0746 0.0128 0.061 Uiso 1 1 calc R
C6' C 0.61417(15) 0.96516(10) 0.09008(10) 0.0431(3) Uani 1 1 d .
H6' H 0.6252 0.9294 0.0361 0.052 Uiso 1 1 calc R
C7' C 0.49886(14) 0.69040(8) 0.14754(9) 0.0356(3) Uani 1 1 d .
C8' C 0.38756(16) 0.64907(9) 0.18821(11) 0.0441(3) Uani 1 1 d .
H8' H 0.3088 0.6801 0.2055 0.053 Uiso 1 1 calc R
C9' C 0.3913(2) 0.56172(11) 0.20379(13) 0.0593(4) Uani 1 1 d .
H9' H 0.3150 0.5344 0.2306 0.071 Uiso 1 1 calc R
C10' C 0.5085(2) 0.51563(11) 0.17932(14) 0.0668(5) Uani 1 1 d .
H10' H 0.5113 0.4570 0.1891 0.080 Uiso 1 1 calc R
C10 C 0.56417(14) 0.77529(8) 0.47324(9) 0.0348(3) Uani 1 1 d .
C11 C 0.63060(13) 0.68536(8) 0.48196(10) 0.0361(3) Uani 1 1 d .
C11' C 0.6209(2) 0.55645(11) 0.14058(14) 0.0647(5) Uani 1 1 d .
H11' H 0.7007 0.5254 0.1256 0.078 Uiso 1 1 calc R
C12' C 0.61694(17) 0.64335(10) 0.12352(12) 0.0489(3) Uani 1 1 d .
H12' H 0.6931 0.6703 0.0960 0.059 Uiso 1 1 calc R
C12 C 0.63691(16) 0.62892(9) 0.40417(11) 0.0439(3) Uani 1 1 d .
H12 H 0.6039 0.6455 0.3407 0.053 Uiso 1 1 calc R
C13 C 0.69200(19) 0.54724(10) 0.41913(12) 0.0544(4) Uani 1 1 d .
H13 H 0.6956 0.5101 0.3656 0.065 Uiso 1 1 calc R
C14 C 0.74076(18) 0.52120(11) 0.51180(13) 0.0562(4) Uani 1 1 d .
H14 H 0.7773 0.4666 0.5215 0.067 Uiso 1 1 calc R
C15 C 0.7351(2) 0.57640(12) 0.59018(13) 0.0642(5) Uani 1 1 d .
H15 H 0.7677 0.5591 0.6535 0.077 Uiso 1 1 calc R
C16 C 0.68122(19) 0.65772(11) 0.57566(12) 0.0553(4) Uani 1 1 d .
H16 H 0.6788 0.6946 0.6295 0.066 Uiso 1 1 calc R
C20 C 0.11366(13) 0.85148(8) 0.06377(9) 0.0354(3) Uani 1 1 d .
C21 C 0.43408(14) 0.77329(8) 0.53777(10) 0.0379(3) Uani 1 1 d .
C22 C 0.31281(16) 0.72894(9) 0.50445(12) 0.0460(3) Uani 1 1 d .
H22 H 0.3077 0.7055 0.4410 0.055 Uiso 1 1 calc R
C23 C 0.19960(18) 0.71921(11) 0.56433(15) 0.0588(4) Uani 1 1 d .
H23 H 0.1193 0.6895 0.5408 0.071 Uiso 1 1 calc R
C24 C 0.2058(2) 0.75359(12) 0.65894(15) 0.0642(5) Uani 1 1 d .
H24 H 0.1296 0.7475 0.6990 0.077 Uiso 1 1 calc R
C25 C 0.3248(2) 0.79662(12) 0.69312(13) 0.0635(5) Uani 1 1 d .
H25 H 0.3296 0.8194 0.7569 0.076 Uiso 1 1 calc R
C26 C 0.43881(18) 0.80668(10) 0.63335(11) 0.0511(3) Uani 1 1 d .
H26 H 0.5190 0.8361 0.6577 0.061 Uiso 1 1 calc R
C31 C 0.67217(15) 0.84534(9) 0.50498(9) 0.0384(3) Uani 1 1 d .
C32 C 0.62600(19) 0.92809(10) 0.51791(12) 0.0516(4) Uani 1 1 d .
H32 H 0.5293 0.9397 0.5161 0.062 Uiso 1 1 calc R
C33 C 0.7227(2) 0.99374(11) 0.53343(14) 0.0677(4) Uani 1 1 d U
H33 H 0.6904 1.0490 0.5423 0.081 Uiso 1 1 calc R
C34 C 0.8662(2) 0.97793(14) 0.53584(14) 0.0742(5) Uani 1 1 d U
H34 H 0.9309 1.0222 0.5456 0.089 Uiso 1 1 calc R
C35 C 0.9128(2) 0.89606(14) 0.52374(14) 0.0676(4) Uani 1 1 d U
H35 H 1.0096 0.8850 0.5253 0.081 Uiso 1 1 calc R
C36 C 0.81775(16) 0.83004(11) 0.50936(11) 0.0497(3) Uani 1 1 d .
H36 H 0.8511 0.7748 0.5025 0.060 Uiso 1 1 calc R
C41 C 0.10917(14) 0.94276(9) 0.10545(10) 0.0381(3) Uani 1 1 d .
C42 C 0.21801(15) 1.00027(9) 0.09559(11) 0.0433(3) Uani 1 1 d .
H42 H 0.3020 0.9821 0.0697 0.052 Uiso 1 1 calc R
C43 C 0.20432(19) 1.08484(10) 0.12366(13) 0.0540(4) Uani 1 1 d .
H43 H 0.2783 1.1227 0.1154 0.065 Uiso 1 1 calc R
C44 C 0.0822(2) 1.11292(11) 0.16361(14) 0.0596(4) Uani 1 1 d .
H44 H 0.0730 1.1695 0.1825 0.072 Uiso 1 1 calc R
C45 C -0.02589(19) 1.05630(13) 0.17509(15) 0.0686(5) Uani 1 1 d .
H45 H -0.1083 1.0745 0.2031 0.082 Uiso 1 1 calc R
C46 C -0.01422(16) 0.97236(12) 0.14558(14) 0.0580(4) Uani 1 1 d .
H46 H -0.0897 0.9352 0.1526 0.070 Uiso 1 1 calc R
C51 C 0.02091(14) 0.85405(8) -0.03492(9) 0.0364(3) Uani 1 1 d .
C52 C 0.07137(17) 0.88793(9) -0.12096(11) 0.0448(3) Uani 1 1 d .
H52 H 0.1650 0.9063 -0.1208 0.054 Uiso 1 1 calc R
C53 C -0.01528(19) 0.89492(11) -0.20715(12) 0.0530(4) Uani 1 1 d .
H53 H 0.0213 0.9171 -0.2643 0.064 Uiso 1 1 calc R
C54 C -0.15462(19) 0.86951(11) -0.20920(12) 0.0556(4) Uani 1 1 d .
H54 H -0.2124 0.8744 -0.2673 0.067 Uiso 1 1 calc R
C55 C -0.20780(16) 0.83667(11) -0.12418(12) 0.0556(4) Uani 1 1 d .
H55 H -0.3020 0.8193 -0.1246 0.067 Uiso 1 1 calc R
C56 C -0.12075(14) 0.82951(10) -0.03794(11) 0.0464(3) Uani 1 1 d .
H56 H -0.1580 0.8078 0.0192 0.056 Uiso 1 1 calc R
C61 C 0.06213(14) 0.78117(10) 0.13257(10) 0.0425(3) Uani 1 1 d .
C62 C 0.04249(18) 0.69937(11) 0.09280(13) 0.0552(4) Uani 1 1 d .
H62 H 0.0552 0.6905 0.0257 0.066 Uiso 1 1 calc R
C63 C 0.0051(2) 0.63204(14) 0.15021(19) 0.0781(6) Uani 1 1 d .
H63 H -0.0076 0.5785 0.1217 0.094 Uiso 1 1 calc R
C64 C -0.0136(2) 0.64297(19) 0.2489(2) 0.0929(7) Uani 1 1 d U
H64 H -0.0406 0.5974 0.2875 0.111 Uiso 1 1 calc R
C65 C 0.0077(2) 0.7217(2) 0.29069(16) 0.0838(6) Uani 1 1 d U
H65 H -0.0040 0.7290 0.3582 0.101 Uiso 1 1 calc R
C66 C 0.04685(17) 0.79176(15) 0.23357(12) 0.0609(4) Uani 1 1 d U
H66 H 0.0624 0.8447 0.2632 0.073 Uiso 1 1 calc R
N1 N 0.62060(11) 0.80465(7) 0.30029(8) 0.0346(2) Uani 1 1 d .
H1 H 0.7027 0.7875 0.3230 0.041 Uiso 1 1 calc R
N2 N 0.35665(10) 0.82283(6) 0.12910(7) 0.0317(2) Uani 1 1 d .
H2 H 0.3286 0.8446 0.1831 0.038 Uiso 1 1 calc R
O1 O 0.39473(9) 0.82290(7) 0.33910(7) 0.0447(2) Uani 1 1 d .
O2 O 0.30728(11) 0.79912(9) -0.03338(7) 0.0575(3) Uani 1 1 d .

loop_
_atom_site_aniso_label
_atom_site_aniso_U_11
_atom_site_aniso_U_22
_atom_site_aniso_U_33
_atom_site_aniso_U_23
_atom_site_aniso_U_13
_atom_site_aniso_U_12
C1 0.0370(6) 0.0316(6) 0.0296(6) -0.0015(5) -0.0002(5) -0.0008(5)
C1' 0.0297(6) 0.0401(7) 0.0356(6) 0.0012(5) -0.0002(5) -0.0038(5)
C2' 0.0773(11) 0.0417(8) 0.0430(8) -0.0022(6) 0.0146(7) -0.0109(7)
C2 0.0322(6) 0.0360(6) 0.0335(6) -0.0019(5) -0.0006(5) 0.0013(5)
C3 0.0282(6) 0.0379(6) 0.0296(6) 0.0007(5) 0.0010(4) -0.0001(5)
C3' 0.0854(13) 0.0409(8) 0.0595(10) -0.0092(7) 0.0159(9) -0.0099(8)
C4 0.0298(6) 0.0359(6) 0.0288(5) -0.0018(5) 0.0004(4) 0.0027(5)
C4' 0.0600(10) 0.0372(7) 0.0665(10) 0.0054(7) -0.0013(8) -0.0061(7)
C5' 0.0554(9) 0.0492(8) 0.0466(8) 0.0135(7) -0.0078(6) -0.0038(7)
C6' 0.0483(8) 0.0464(8) 0.0340(6) 0.0047(6) -0.0027(6) -0.0009(6)
C7' 0.0380(6) 0.0352(6) 0.0329(6) -0.0064(5) -0.0056(5) 0.0036(5)
C8' 0.0451(7) 0.0399(7) 0.0463(7) 0.0001(6) -0.0046(6) -0.0011(6)
C9' 0.0734(11) 0.0429(8) 0.0597(9) 0.0075(7) -0.0111(8) -0.0099(8)
C10' 0.0967(14) 0.0345(8) 0.0659(11) -0.0004(7) -0.0222(10) 0.0072(9)
C10 0.0380(6) 0.0367(6) 0.0294(6) -0.0010(5) 0.0001(5) 0.0019(5)
C11 0.0343(6) 0.0382(7) 0.0359(6) 0.0026(5) 0.0024(5) 0.0027(5)
C11' 0.0764(12) 0.0500(9) 0.0660(10) -0.0097(8) -0.0091(9) 0.0271(9)
C12' 0.0480(8) 0.0484(8) 0.0499(8) -0.0085(7) 0.0004(6) 0.0113(6)
C12 0.0533(8) 0.0385(7) 0.0393(7) -0.0008(6) -0.0029(6) 0.0040(6)
C13 0.0660(10) 0.0428(8) 0.0542(9) -0.0036(7) 0.0032(7) 0.0101(7)
C14 0.0554(9) 0.0471(8) 0.0663(10) 0.0103(7) 0.0048(7) 0.0156(7)
C15 0.0807(12) 0.0638(10) 0.0473(8) 0.0148(8) -0.0037(8) 0.0250(9)
C16 0.0728(11) 0.0556(9) 0.0370(7) 0.0026(6) -0.0014(7) 0.0167(8)
C20 0.0306(6) 0.0422(7) 0.0328(6) -0.0021(5) -0.0024(5) 0.0009(5)
C21 0.0423(7) 0.0362(6) 0.0357(6) 0.0040(5) 0.0064(5) 0.0060(5)
C22 0.0480(8) 0.0432(7) 0.0476(8) 0.0047(6) 0.0087(6) 0.0012(6)
C23 0.0482(9) 0.0552(9) 0.0746(11) 0.0138(8) 0.0165(8) 0.0011(7)
C24 0.0672(11) 0.0564(9) 0.0731(12) 0.0122(8) 0.0376(9) 0.0111(8)
C25 0.0841(12) 0.0587(10) 0.0505(9) -0.0025(8) 0.0275(8) 0.0112(9)
C26 0.0625(9) 0.0490(8) 0.0428(8) -0.0019(6) 0.0113(7) 0.0017(7)
C31 0.0456(7) 0.0406(7) 0.0284(6) 0.0005(5) -0.0025(5) -0.0030(6)
C32 0.0636(10) 0.0451(8) 0.0454(8) -0.0008(6) -0.0035(7) -0.0008(7)
C33 0.0990(10) 0.0419(8) 0.0606(10) -0.0029(7) -0.0082(10) -0.0128(8)
C34 0.0867(10) 0.0703(9) 0.0630(10) 0.0029(9) -0.0169(10) -0.0362(9)
C35 0.0545(9) 0.0835(10) 0.0632(10) 0.0012(9) -0.0082(8) -0.0212(7)
C36 0.0453(8) 0.0611(9) 0.0423(7) -0.0025(7) -0.0015(6) -0.0047(7)
C41 0.0333(6) 0.0444(7) 0.0358(6) -0.0051(5) -0.0050(5) 0.0053(5)
C42 0.0402(7) 0.0427(7) 0.0473(7) 0.0034(6) 0.0054(6) 0.0046(6)
C43 0.0570(9) 0.0424(8) 0.0623(9) 0.0009(7) 0.0002(7) 0.0005(7)
C44 0.0644(10) 0.0491(8) 0.0640(10) -0.0147(8) -0.0080(8) 0.0149(8)
C45 0.0476(9) 0.0731(12) 0.0852(13) -0.0306(10) 0.0040(8) 0.0141(8)
C46 0.0355(7) 0.0628(10) 0.0760(11) -0.0233(9) 0.0056(7) 0.0007(7)
C51 0.0370(6) 0.0370(6) 0.0345(6) -0.0028(5) -0.0054(5) 0.0046(5)
C52 0.0485(8) 0.0447(7) 0.0403(7) 0.0018(6) -0.0031(6) -0.0005(6)
C53 0.0656(10) 0.0538(9) 0.0384(7) 0.0038(6) -0.0062(7) 0.0096(8)
C54 0.0620(10) 0.0586(9) 0.0434(8) -0.0066(7) -0.0202(7) 0.0169(8)
C55 0.0401(8) 0.0663(10) 0.0584(9) -0.0063(8) -0.0146(7) 0.0043(7)
C56 0.0368(7) 0.0580(8) 0.0437(7) -0.0004(7) -0.0043(5) 0.0030(6)
C61 0.0291(6) 0.0589(8) 0.0389(7) 0.0077(6) -0.0039(5) -0.0017(6)
C62 0.0498(8) 0.0535(9) 0.0606(9) 0.0107(7) -0.0107(7) -0.0076(7)
C63 0.0607(11) 0.0706(12) 0.1002(17) 0.0329(11) -0.0189(11) -0.0190(9)
C64 0.0589(11) 0.1139(13) 0.1047(18) 0.0606(13) -0.0034(11) -0.0198(12)
C65 0.0604(11) 0.1383(15) 0.0537(11) 0.0376(10) 0.0120(9) 0.0003(12)
C66 0.0452(8) 0.0949(11) 0.0427(8) 0.0081(8) 0.0039(6) -0.0002(8)
N1 0.0314(5) 0.0410(6) 0.0309(5) 0.0031(4) -0.0020(4) 0.0024(4)
N2 0.0291(5) 0.0366(5) 0.0295(5) -0.0022(4) 0.0007(4) 0.0039(4)
O1 0.0363(5) 0.0615(6) 0.0360(5) 0.0063(4) 0.0009(4) 0.0087(4)
O2 0.0462(5) 0.0900(8) 0.0357(5) -0.0167(5) -0.0039(4) 0.0204(6)

loop_
_atom_type_symbol
_atom_type_description
_atom_type_scat_dispersion_real
_atom_type_scat_dispersion_imag
_atom_type_scat_source
C C 0.0181 0.0091 'International Tables Vol C Tables 4.2.6.8 and 6.1.1.4'
H H 0.0000 0.0000 'International Tables Vol C Tables 4.2.6.8 and 6.1.1.4'
N N 0.0311 0.0180 'International Tables Vol C Tables 4.2.6.8 and 6.1.1.4'
O O 0.0492 0.0322 'International Tables Vol C Tables 4.2.6.8 and 6.1.1.4'

loop_
_geom_angle_atom_site_label_1
_geom_angle_atom_site_label_2
_geom_angle_atom_site_label_3
_geom_angle
O1 C1 N1 122.50(11)
O1 C1 C10 122.65(11)
N1 C1 C10 114.72(10)
C2' C1' C6' 117.64(13)
C2' C1' C3 123.26(12)
C6' C1' C3 119.05(12)
C1' C2' C3' 121.23(14)
C1' C2' H2' 119.4
C3' C2' H2' 119.4
O2 C2 N2 122.39(11)
O2 C2 C20 123.30(11)
N2 C2 C20 114.18(10)
N1 C3 C1' 114.72(10)
N1 C3 C4 114.77(10)
C1' C3 C4 112.23(10)
N1 C3 H3 104.6
C1' C3 H3 104.6
C4 C3 H3 104.6
C4' C3' C2' 120.53(15)
C4' C3' H3' 119.7
C2' C3' H3' 119.7
N2 C4 C7' 112.86(10)
N2 C4 C3 113.01(10)
C7' C4 C3 112.11(10)
N2 C4 H4 106.1
C7' C4 H4 106.1
C3 C4 H4 106.1
C3' C4' C5' 119.12(14)
C3' C4' H4' 120.4
C5' C4' H4' 120.4
C4' C5' C6' 120.46(14)
C4' C5' H5' 119.8
C6' C5' H5' 119.8
C5' C6' C1' 121.02(14)
C5' C6' H6' 119.5
C1' C6' H6' 119.5
C8' C7' C12' 118.91(13)
C8' C7' C4 122.37(12)
C12' C7' C4 118.71(13)
C7' C8' C9' 120.88(15)
C7' C8' H8' 119.6
C9' C8' H8' 119.6
C10' C9' C8' 119.73(17)
C10' C9' H9' 120.1
C8' C9' H9' 120.1
C11' C10' C9' 119.79(16)
C11' C10' H10' 120.1
C9' C10' H10' 120.1
C31 C10 C11 111.81(11)
C31 C10 C21 113.11(10)
C11 C10 C21 105.71(10)
C31 C10 C1 102.75(10)
C11 C10 C1 113.98(10)
C21 C10 C1 109.68(10)
C12 C11 C16 117.48(13)
C12 C11 C10 124.46(12)
C16 C11 C10 117.98(12)
C10' C11' C12' 120.74(16)
C10' C11' H11' 119.6
C12' C11' H11' 119.6
C11' C12' C7' 119.92(16)
C11' C12' H12' 120.0
C7' C12' H12' 120.0
C11 C12 C13 121.00(13)
C11 C12 H12 119.5
C13 C12 H12 119.5
C14 C13 C12 120.64(15)
C14 C13 H13 119.7
C12 C13 H13 119.7
C13 C14 C15 119.23(15)
C13 C14 H14 120.4
C15 C14 H14 120.4
C14 C15 C16 120.37(15)
C14 C15 H15 119.8
C16 C15 H15 119.8
C15 C16 C11 121.28(15)
C15 C16 H16 119.4
C11 C16 H16 119.4
C61 C20 C41 115.54(11)
C61 C20 C51 110.67(11)
C41 C20 C51 105.20(10)
C61 C20 C2 102.76(10)
C41 C20 C2 111.35(10)
C51 C20 C2 111.49(10)
C26 C21 C22 117.94(13)
C26 C21 C10 122.07(13)
C22 C21 C10 119.64(12)
C23 C22 C21 121.05(15)
C23 C22 H22 119.5
C21 C22 H22 119.5
C24 C23 C22 120.15(17)
C24 C23 H23 119.9
C22 C23 H23 119.9
C25 C24 C23 119.50(15)
C25 C24 H24 120.3
C23 C24 H24 120.3
C24 C25 C26 120.65(16)
C24 C25 H25 119.7
C26 C25 H25 119.7
C21 C26 C25 120.71(16)
C21 C26 H26 119.6
C25 C26 H26 119.6
C32 C31 C36 118.27(14)
C32 C31 C10 119.74(13)
C36 C31 C10 121.52(13)
C31 C32 C33 120.51(17)
C31 C32 H32 119.7
C33 C32 H32 119.7
C34 C33 C32 120.59(18)
C34 C33 H33 119.7
C32 C33 H33 119.7
C35 C34 C33 119.24(17)
C35 C34 H34 120.4
C33 C34 H34 120.4
C34 C35 C36 120.77(19)
C34 C35 H35 119.6
C36 C35 H35 119.6
C35 C36 C31 120.60(17)
C35 C36 H36 119.7
C31 C36 H36 119.7
C42 C41 C46 117.63(13)
C42 C41 C20 122.45(12)
C46 C41 C20 119.58(12)
C41 C42 C43 121.15(14)
C41 C42 H42 119.4
C43 C42 H42 119.4
C44 C43 C42 120.49(16)
C44 C43 H43 119.8
C42 C43 H43 119.8
C45 C44 C43 118.98(16)
C45 C44 H44 120.5
C43 C44 H44 120.5
C44 C45 C46 120.92(16)
C44 C45 H45 119.5
C46 C45 H45 119.5
C45 C46 C41 120.81(16)
C45 C46 H46 119.6
C41 C46 H46 119.6
C52 C51 C56 117.41(13)
C52 C51 C20 121.56(12)
C56 C51 C20 120.77(12)
C53 C52 C51 121.11(15)
C53 C52 H52 119.4
C51 C52 H52 119.4
C54 C53 C52 120.74(15)
C54 C53 H53 119.6
C52 C53 H53 119.6
C53 C54 C55 119.22(14)
C53 C54 H54 120.4
C55 C54 H54 120.4
C54 C55 C56 119.96(15)
C54 C55 H55 120.0
C56 C55 H55 120.0
C55 C56 C51 121.53(14)
C55 C56 H56 119.2
C51 C56 H56 119.2
C66 C61 C62 117.80(16)
C66 C61 C20 124.06(15)
C62 C61 C20 117.85(13)
C63 C62 C61 121.68(19)
C63 C62 H62 119.2
C61 C62 H62 119.2
C64 C63 C62 120.5(2)
C64 C63 H63 119.8
C62 C63 H63 119.8
C63 C64 C65 119.4(2)
C63 C64 H64 120.3
C65 C64 H64 120.3
C64 C65 C66 121.3(2)
C64 C65 H65 119.4
C66 C65 H65 119.4
C61 C66 C65 119.3(2)
C61 C66 H66 120.3
C65 C66 H66 120.3
C1 N1 C3 126.85(10)
C1 N1 H1 116.6
C3 N1 H1 116.6
C2 N2 C4 120.52(10)
C2 N2 H2 119.7
C4 N2 H2 119.7

loop_
_geom_bond_atom_site_label_1
_geom_bond_atom_site_label_2
_geom_bond_distance
C1 O1 1.2150(15)
C1 N1 1.3443(16)
C1 C10 1.5793(17)
C1' C2' 1.379(2)
C1' C6' 1.3908(18)
C1' C3 1.5234(18)
C2' C3' 1.388(2)
C2' H2' 0.9300
C2 O2 1.2122(16)
C2 N2 1.3456(16)
C2 C20 1.5689(17)
C3 N1 1.4700(15)
C3 C4 1.5578(16)
C3 H3 0.9800
C3' C4' 1.368(2)
C3' H3' 0.9300
C4 N2 1.4532(15)
C4 C7' 1.5230(18)
C4 H4 0.9800
C4' C5' 1.378(2)
C4' H4' 0.9300
C5' C6' 1.383(2)
C5' H5' 0.9300
C6' H6' 0.9300
C7' C8' 1.377(2)
C7' C12' 1.3921(19)
C8' C9' 1.388(2)
C8' H8' 0.9300
C9' C10' 1.379(3)
C9' H9' 0.9300
C10' C11' 1.369(3)
C10' H10' 0.9300
C10 C31 1.5432(18)
C10 C11 1.5471(18)
C10 C21 1.5473(17)
C11 C12 1.3768(19)
C11 C16 1.393(2)
C11' C12' 1.384(2)
C11' H11' 0.9300
C12' H12' 0.9300
C12 C13 1.394(2)
C12 H12 0.9300
C13 C14 1.367(2)
C13 H13 0.9300
C14 C15 1.370(3)
C14 H14 0.9300
C15 C16 1.385(2)
C15 H15 0.9300
C16 H16 0.9300
C20 C61 1.5394(19)
C20 C41 1.5413(18)
C20 C51 1.5487(17)
C21 C26 1.389(2)
C21 C22 1.392(2)
C22 C23 1.386(2)
C22 H22 0.9300
C23 C24 1.383(3)
C23 H23 0.9300
C24 C25 1.367(3)
C24 H24 0.9300
C25 C26 1.392(2)
C25 H25 0.9300
C26 H26 0.9300
C31 C32 1.385(2)
C31 C36 1.393(2)
C32 C33 1.385(2)
C32 H32 0.9300
C33 C34 1.376(3)
C33 H33 0.9300
C34 C35 1.372(3)
C34 H34 0.9300
C35 C36 1.377(2)
C35 H35 0.9300
C36 H36 0.9300
C41 C42 1.381(2)
C41 C46 1.393(2)
C42 C43 1.389(2)
C42 H42 0.9300
C43 C44 1.375(3)
C43 H43 0.9300
C44 C45 1.369(3)
C44 H44 0.9300
C45 C46 1.383(3)
C45 H45 0.9300
C46 H46 0.9300
C51 C52 1.386(2)
C51 C56 1.390(2)
C52 C53 1.385(2)
C52 H52 0.9300
C53 C54 1.374(3)
C53 H53 0.9300
C54 C55 1.378(3)
C54 H54 0.9300
C55 C56 1.387(2)
C55 H55 0.9300
C56 H56 0.9300
C61 C66 1.387(2)
C61 C62 1.400(2)
C62 C63 1.369(3)
C62 H62 0.9300
C63 C64 1.363(4)
C63 H63 0.9300
C64 C65 1.369(4)
C64 H64 0.9300
C65 C66 1.404(3)
C65 H65 0.9300
C66 H66 0.9300
N1 H1 0.8600
N2 H2 0.8600

loop_
_geom_torsion_atom_site_label_1
_geom_torsion_atom_site_label_2
_geom_torsion_atom_site_label_3
_geom_torsion_atom_site_label_4
_geom_torsion
C6' C1' C2' C3' -0.2(2)
C3 C1' C2' C3' 177.38(16)
C2' C1' C3 N1 -8.72(18)
C6' C1' C3 N1 168.81(11)
C2' C1' C3 C4 124.64(14)
C6' C1' C3 C4 -57.84(15)
C1' C2' C3' C4' -0.4(3)
N1 C3 C4 N2 87.44(12)
C1' C3 C4 N2 -45.88(13)
N1 C3 C4 C7' -41.47(14)
C1' C3 C4 C7' -174.80(10)
C2' C3' C4' C5' 0.6(3)
C3' C4' C5' C6' -0.1(3)
C4' C5' C6' C1' -0.5(2)
C2' C1' C6' C5' 0.7(2)
C3 C1' C6' C5' -177.00(13)
N2 C4 C7' C8' -16.56(17)
C3 C4 C7' C8' 112.44(13)
N2 C4 C7' C12' 163.52(11)
C3 C4 C7' C12' -67.48(15)
C12' C7' C8' C9' -1.0(2)
C4 C7' C8' C9' 179.07(13)
C7' C8' C9' C10' 0.7(2)
C8' C9' C10' C11' 0.5(3)
O1 C1 C10 C31 -115.80(13)
N1 C1 C10 C31 60.26(13)
O1 C1 C10 C11 123.04(13)
N1 C1 C10 C11 -60.91(14)
O1 C1 C10 C21 4.76(17)
N1 C1 C10 C21 -179.19(10)
C31 C10 C11 C12 -121.66(14)
C21 C10 C11 C12 114.85(14)
C1 C10 C11 C12 -5.68(18)
C31 C10 C11 C16 61.70(16)
C21 C10 C11 C16 -61.79(16)
C1 C10 C11 C16 177.68(13)
C9' C10' C11' C12' -1.5(3)
C10' C11' C12' C7' 1.2(3)
C8' C7' C12' C11' 0.1(2)
C4 C7' C12' C11' 179.98(14)
C16 C11 C12 C13 0.0(2)
C10 C11 C12 C13 -176.64(14)
C11 C12 C13 C14 0.2(3)
C12 C13 C14 C15 -0.1(3)
C13 C14 C15 C16 -0.2(3)
C14 C15 C16 C11 0.5(3)
C12 C11 C16 C15 -0.3(3)
C10 C11 C16 C15 176.53(16)
O2 C2 C20 C61 112.22(15)
N2 C2 C20 C61 -63.74(13)
O2 C2 C20 C41 -123.50(14)
N2 C2 C20 C41 60.54(14)
O2 C2 C20 C51 -6.34(19)
N2 C2 C20 C51 177.70(11)
C31 C10 C21 C26 -22.77(17)
C11 C10 C21 C26 99.90(15)
C1 C10 C21 C26 -136.81(13)
C31 C10 C21 C22 164.31(12)
C11 C10 C21 C22 -73.03(14)
C1 C10 C21 C22 50.26(15)
C26 C21 C22 C23 0.7(2)
C10 C21 C22 C23 173.93(13)
C21 C22 C23 C24 -0.1(2)
C22 C23 C24 C25 -0.5(3)
C23 C24 C25 C26 0.6(3)
C22 C21 C26 C25 -0.7(2)
C10 C21 C26 C25 -173.70(14)
C24 C25 C26 C21 0.0(3)
C11 C10 C31 C32 -169.25(12)
C21 C10 C31 C32 -50.05(16)
C1 C10 C31 C32 68.11(15)
C11 C10 C31 C36 18.73(17)
C21 C10 C31 C36 137.93(13)
C1 C10 C31 C36 -103.91(13)
C36 C31 C32 C33 0.8(2)
C10 C31 C32 C33 -171.43(14)
C31 C32 C33 C34 0.3(3)
C32 C33 C34 C35 -0.7(3)
C33 C34 C35 C36 0.0(3)
C34 C35 C36 C31 1.2(3)
C32 C31 C36 C35 -1.6(2)
C10 C31 C36 C35 170.56(14)
C61 C20 C41 C42 137.33(13)
C51 C20 C41 C42 -100.31(14)
C2 C20 C41 C42 20.61(17)
C61 C20 C41 C46 -49.55(18)
C51 C20 C41 C46 72.81(16)
C2 C20 C41 C46 -166.27(13)
C46 C41 C42 C43 -0.7(2)
C20 C41 C42 C43 172.54(13)
C41 C42 C43 C44 1.1(2)
C42 C43 C44 C45 -0.1(3)
C43 C44 C45 C46 -1.1(3)
C44 C45 C46 C41 1.5(3)
C42 C41 C46 C45 -0.5(3)
C20 C41 C46 C45 -173.99(16)
C61 C20 C51 C52 -156.56(13)
C41 C20 C51 C52 77.98(15)
C2 C20 C51 C52 -42.85(17)
C61 C20 C51 C56 29.44(17)
C41 C20 C51 C56 -96.01(14)
C2 C20 C51 C56 143.16(13)
C56 C51 C52 C53 -1.6(2)
C20 C51 C52 C53 -175.83(13)
C51 C52 C53 C54 1.0(2)
C52 C53 C54 C55 -0.1(3)
C53 C54 C55 C56 -0.1(3)
C54 C55 C56 C51 -0.6(2)
C52 C51 C56 C55 1.5(2)
C20 C51 C56 C55 175.72(14)
C41 C20 C61 C66 -16.34(18)
C51 C20 C61 C66 -135.74(14)
C2 C20 C61 C66 105.13(15)
C41 C20 C61 C62 170.03(12)
C51 C20 C61 C62 50.63(16)
C2 C20 C61 C62 -68.51(14)
C66 C61 C62 C63 2.0(2)
C20 C61 C62 C63 176.05(15)
C61 C62 C63 C64 -0.3(3)
C62 C63 C64 C65 -1.1(3)
C63 C64 C65 C66 0.8(3)
C62 C61 C66 C65 -2.3(2)
C20 C61 C66 C65 -175.94(15)
C64 C65 C66 C61 1.0(3)
O1 C1 N1 C3 1.5(2)
C10 C1 N1 C3 -174.52(11)
C1' C3 N1 C1 74.79(15)
C4 C3 N1 C1 -57.36(16)
O2 C2 N2 C4 -5.5(2)
C20 C2 N2 C4 170.51(10)
C7' C4 N2 C2 -86.32(13)
C3 C4 N2 C2 145.15(11)
